data_7019422
loop_
_publ_author_name
'Senchyk, Ganna A.'
'Lysenko, Andrey B.'
'Boldog, Ishtvan'
'Rusanov, Eduard B.'
'Chernega, Alexander N.'
'Krautscheid, Harald'
'Domasevitch, Konstantin V.'

_publ_section_title
;
 1,2,4-Triazole functionalized adamantanes: a new library of polydentate
 tectons for designing structures of coordination polymers.
;
_journal_issue 28
_journal_name_full 'Dalton transactions (Cambridge, England : 2003)'
_journal_page_first 8675
_journal_page_last 8689
_journal_paper_doi 10.1039/c2dt30362k
_journal_volume 41
_journal_year 2012
_chemical_formula_moiety '(C32 H38 Cd N18), (Cd Cl4), 3(H2 O)'
_chemical_formula_sum 'C32 H44 Cd2 Cl4 N18 O3'
_chemical_formula_weight 1095.45
_chemical_name_systematic
;
bis-[1,3,5-tri(1,2,4-triazol-4-yl)adamantane]cadmium(II)
Tetrachlorocadmate(II) Trihydrate
;
_space_group_IT_number 167
_space_group_name_Hall '-R 3 2"c'
_symmetry_cell_setting trigonal
_symmetry_Int_Tables_number 167
_symmetry_space_group_name_Hall '-R 3 2"c'
_symmetry_space_group_name_H-M 'R -3 c :H'
_atom_sites_solution_hydrogens geom
_atom_sites_solution_primary direct
_atom_sites_solution_secondary difmap
_audit_creation_method SHELXL-97
_cell_angle_alpha 90.00
_cell_angle_beta 90.00
_cell_angle_gamma 120.00
_cell_formula_units_Z 6
_cell_length_a 11.3552(11)
_cell_length_b 11.3552(11)
_cell_length_c 54.979(3)
_cell_measurement_reflns_used 8109
_cell_measurement_temperature 173(2)
_cell_measurement_theta_max 26.45
_cell_measurement_theta_min 2.20
_cell_volume 6139.3(9)
_computing_cell_refinement 'SAINT-NT (Bruker, 1999)'
_computing_data_collection 'SMART-NT (Bruker, 1998)'
_computing_data_reduction 'SAINT-NT (Bruker, 1999)'
_computing_molecular_graphics 'Diamond 2.1e (Brandenburg, 1999)'
_computing_publication_material 'WinGX 1.70.01 (Farrugia, 1999)'
_computing_structure_refinement 'SHELXL-97 (Sheldrick, 2008)'
_computing_structure_solution 'SHELXS-97 (Sheldrick, 2008)'
_diffrn_ambient_temperature 173(2)
_diffrn_measured_fraction_theta_full 0.996
_diffrn_measured_fraction_theta_max 0.996
_diffrn_measurement_device_type 'Bruker APEXII area-detector diffractometer'
_diffrn_measurement_method '\w scans'
_diffrn_radiation_monochromator graphite
_diffrn_radiation_source 'fine-focus sealed tube'
_diffrn_radiation_type MoK\a
_diffrn_radiation_wavelength 0.71073
_diffrn_reflns_av_R_equivalents 0.0601
_diffrn_reflns_av_sigmaI/netI 0.0502
_diffrn_reflns_limit_h_max 9
_diffrn_reflns_limit_h_min -14
_diffrn_reflns_limit_k_max 14
_diffrn_reflns_limit_k_min -10
_diffrn_reflns_limit_l_max 68
_diffrn_reflns_limit_l_min -66
_diffrn_reflns_number 8109
_diffrn_reflns_theta_full 26.45
_diffrn_reflns_theta_max 26.45
_diffrn_reflns_theta_min 2.20
_diffrn_standards_decay_% 0
_exptl_absorpt_coefficient_mu 1.360
_exptl_absorpt_correction_T_max 0.8430
_exptl_absorpt_correction_T_min 0.7540
_exptl_absorpt_correction_type empirical
_exptl_absorpt_process_details 'SADABS (Sheldrick, 1996)'
_exptl_crystal_colour colorless
_exptl_crystal_density_diffrn 1.778
_exptl_crystal_density_method 'not measured'
_exptl_crystal_description prism
_exptl_crystal_F_000 3300
_exptl_crystal_size_max 0.22
_exptl_crystal_size_mid 0.15
_exptl_crystal_size_min 0.13
_refine_diff_density_max 0.499
_refine_diff_density_min -0.970
_refine_diff_density_rms 0.101
_refine_ls_extinction_method none
_refine_ls_goodness_of_fit_ref 1.053
_refine_ls_hydrogen_treatment constr
_refine_ls_matrix_type full
_refine_ls_number_parameters 98
_refine_ls_number_reflns 1419
_refine_ls_number_restraints 0
_refine_ls_restrained_S_all 1.053
_refine_ls_R_factor_all 0.0773
_refine_ls_R_factor_gt 0.0440
_refine_ls_shift/su_max 0.000
_refine_ls_shift/su_mean 0.000
_refine_ls_structure_factor_coef Fsqd
_refine_ls_weighting_details 'calc w=1/[\s^2^(Fo^2^)+(0.0609P)^2^+9.8369P] where P=(Fo^2^+2Fc^2^)/3'
_refine_ls_weighting_scheme calc
_refine_ls_wR_factor_gt 0.1088
_refine_ls_wR_factor_ref 0.1223
_reflns_number_gt 944
_reflns_number_total 1419
_reflns_threshold_expression >2sigma(I)
_cod_data_source_file c2dt30362k.txt
_cod_data_source_block (5)
_cod_depositor_comments
;
The following automatic conversions were performed:

data name '_iucr_refine_instruction_details' was replaced with
'_iucr_refine_instructions_details' as specified in the replacement
file 'data/replacement-values/replacement_tags.lst'.

Automatic conversion script
Id: cif_correct_tags 9268 2022-04-12 08:56:07Z antanas 
;
_cod_original_sg_symbol_H-M 'R -3 c'
_cod_database_code 7019422

loop_
_symmetry_equiv_pos_as_xyz
'x, y, z'
'-y, x-y, z'
'-x+y, -x, z'
'y, x, -z+1/2'
'x-y, -y, -z+1/2'
'-x, -x+y, -z+1/2'
'x+2/3, y+1/3, z+1/3'
'-y+2/3, x-y+1/3, z+1/3'
'-x+y+2/3, -x+1/3, z+1/3'
'y+2/3, x+1/3, -z+5/6'
'x-y+2/3, -y+1/3, -z+5/6'
'-x+2/3, -x+y+1/3, -z+5/6'
'x+1/3, y+2/3, z+2/3'
'-y+1/3, x-y+2/3, z+2/3'
'-x+y+1/3, -x+2/3, z+2/3'
'y+1/3, x+2/3, -z+7/6'
'x-y+1/3, -y+2/3, -z+7/6'
'-x+1/3, -x+y+2/3, -z+7/6'
'-x, -y, -z'
'y, -x+y, -z'
'x-y, x, -z'
'-y, -x, z-1/2'
'-x+y, y, z-1/2'
'x, x-y, z-1/2'
'-x+2/3, -y+1/3, -z+1/3'
'y+2/3, -x+y+1/3, -z+1/3'
'x-y+2/3, x+1/3, -z+1/3'
'-y+2/3, -x+1/3, z-1/6'
'-x+y+2/3, y+1/3, z-1/6'
'x+2/3, x-y+1/3, z-1/6'
'-x+1/3, -y+2/3, -z+2/3'
'y+1/3, -x+y+2/3, -z+2/3'
'x-y+1/3, x+2/3, -z+2/3'
'-y+1/3, -x+2/3, z+1/6'
'-x+y+1/3, y+2/3, z+1/6'
'x+1/3, x-y+2/3, z+1/6'

loop_
_atom_site_label
_atom_site_type_symbol
_atom_site_fract_x
_atom_site_fract_y
_atom_site_fract_z
_atom_site_U_iso_or_equiv
_atom_site_adp_type
_atom_site_occupancy
_atom_site_symmetry_multiplicity
_atom_site_calc_flag
_atom_site_refinement_flags
Cd1 Cd 0.0000 0.0000 0.0000 0.0243(2) Uani 1 6 d S
Cl1 Cl 0.4616(2) 0.1282(2) 0.0833 0.0928(8) Uani 1 2 d S
Cd2 Cd 0.6667 0.3333 0.09540(2) 0.0546(4) Uani 0.50 3 d SP
Cl2 Cl 0.6667 0.3333 0.13987(13) 0.152(4) Uani 0.50 3 d SP
N1 N 0.1478(3) 0.1873(3) 0.02365(6) 0.0349(9) Uani 1 1 d .
N2 N 0.2717(4) 0.2091(4) 0.03056(8) 0.0456(10) Uani 1 1 d .
N3 N 0.2574(3) 0.3890(3) 0.03978(6) 0.0291(8) Uani 1 1 d .
C1 C 0.1405(4) 0.2947(4) 0.02933(8) 0.0366(10) Uani 1 1 d .
H1 H 0.0637 0.3052 0.0265 0.044 Uiso 1 1 calc R
C2 C 0.3336(4) 0.3290(5) 0.04013(10) 0.0475(12) Uani 1 1 d .
H2 H 0.4229 0.3701 0.0467 0.057 Uiso 1 1 calc R
C3 C 0.2946(4) 0.5254(4) 0.04890(7) 0.0273(9) Uani 1 1 d .
C4 C 0.4364(4) 0.6278(4) 0.03964(7) 0.0282(9) Uani 1 1 d .
H4A H 0.5033 0.6026 0.0455 0.034 Uiso 1 1 calc R
H4B H 0.4374 0.6275 0.0216 0.034 Uiso 1 1 calc R
C5 C 0.2931(4) 0.5244(4) 0.07685(7) 0.0332(10) Uani 1 1 d .
H5A H 0.2010 0.4581 0.0828 0.040 Uiso 1 1 calc R
H5B H 0.3578 0.4973 0.0831 0.040 Uiso 1 1 calc R
C6 C 0.3333 0.6667 0.08590(12) 0.0306(15) Uani 1 3 d S
H6 H 0.3333 0.6667 0.1041 0.037 Uiso 1 3 calc SR
O1 O 0.4853(15) 0.1492(15) 0.0189(2) 0.163(6) Uani 0.50 1 d P
H1W H 0.4223 0.1701 0.0184 0.245 Uiso 0.50 1 d P
H2W H 0.4973 0.1403 0.0343 0.245 Uiso 0.50 1 d P

loop_
_atom_site_aniso_label
_atom_site_aniso_U_11
_atom_site_aniso_U_22
_atom_site_aniso_U_33
_atom_site_aniso_U_23
_atom_site_aniso_U_13
_atom_site_aniso_U_12
Cd1 0.0218(3) 0.0218(3) 0.0292(4) 0.000 0.000 0.01089(14)
Cl1 0.0647(11) 0.0647(11) 0.135(2) -0.0016(8) 0.0016(8) 0.0217(12)
Cd2 0.0543(5) 0.0543(5) 0.0552(8) 0.000 0.000 0.0272(3)
Cl2 0.202(6) 0.202(6) 0.050(4) 0.000 0.000 0.101(3)
N1 0.031(2) 0.031(2) 0.043(2) -0.0112(17) -0.0099(17) 0.0164(17)
N2 0.041(2) 0.033(2) 0.068(3) -0.011(2) -0.010(2) 0.0227(19)
N3 0.0264(19) 0.0248(19) 0.0351(19) -0.0033(15) -0.0048(16) 0.0119(16)
C1 0.029(2) 0.030(2) 0.052(3) -0.013(2) -0.009(2) 0.015(2)
C2 0.033(3) 0.036(3) 0.078(3) -0.009(3) -0.011(3) 0.021(2)
C3 0.028(2) 0.022(2) 0.032(2) -0.0020(17) -0.0020(17) 0.0124(17)
C4 0.030(2) 0.026(2) 0.030(2) -0.0018(17) -0.0012(17) 0.0157(19)
C5 0.034(2) 0.030(2) 0.033(2) 0.0054(19) 0.0008(19) 0.0147(19)
C6 0.035(2) 0.035(2) 0.022(3) 0.000 0.000 0.0175(12)
O1 0.210(13) 0.244(15) 0.151(11) 0.083(10) 0.072(10) 0.201(13)

loop_
_atom_type_symbol
_atom_type_description
_atom_type_scat_dispersion_real
_atom_type_scat_dispersion_imag
_atom_type_scat_source
C C 0.0033 0.0016 'International Tables Vol C Tables 4.2.6.8 and 6.1.1.4'
H H 0.0000 0.0000 'International Tables Vol C Tables 4.2.6.8 and 6.1.1.4'
N N 0.0061 0.0033 'International Tables Vol C Tables 4.2.6.8 and 6.1.1.4'
O O 0.0106 0.0060 'International Tables Vol C Tables 4.2.6.8 and 6.1.1.4'
Cl Cl 0.1484 0.1585 'International Tables Vol C Tables 4.2.6.8 and 6.1.1.4'
Cd Cd -0.8075 1.2024 'International Tables Vol C Tables 4.2.6.8 and 6.1.1.4'

loop_
_geom_angle_atom_site_label_1
_geom_angle_atom_site_label_2
_geom_angle_atom_site_label_3
_geom_angle
_geom_angle_site_symmetry_1
_geom_angle_site_symmetry_3
N1 Cd1 N1 92.04(12) . 3
N1 Cd1 N1 92.04(12) . 2
N1 Cd1 N1 92.04(12) 3 2
N1 Cd1 N1 180.0(2) . 19
N1 Cd1 N1 87.96(12) 3 19
N1 Cd1 N1 87.96(12) 2 19
N1 Cd1 N1 87.96(12) . 21
N1 Cd1 N1 180.00(14) 3 21
N1 Cd1 N1 87.96(12) 2 21
N1 Cd1 N1 92.04(12) 19 21
N1 Cd1 N1 87.96(12) . 20
N1 Cd1 N1 87.96(12) 3 20
N1 Cd1 N1 180.00(14) 2 20
N1 Cd1 N1 92.04(12) 19 20
N1 Cd1 N1 92.04(12) 21 20
Cl1 Cd2 Cl1 112.79(3) 2_655 .
Cl1 Cd2 Cl1 112.79(3) 2_655 3_665
Cl1 Cd2 Cl1 112.79(3) . 3_665
Cl1 Cd2 Cl2 105.91(3) 2_655 .
Cl1 Cd2 Cl2 105.91(3) . .
Cl1 Cd2 Cl2 105.91(3) 3_665 .
C1 N1 N2 107.9(3) . .
C1 N1 Cd1 129.3(3) . .
N2 N1 Cd1 122.0(3) . .
C2 N2 N1 106.0(4) . .
C2 N3 C1 103.4(3) . .
C2 N3 C3 127.5(3) . .
C1 N3 C3 129.1(3) . .
N1 C1 N3 110.3(4) . .
N1 C1 H1 124.8 . .
N3 C1 H1 124.8 . .
N2 C2 N3 112.3(4) . .
N2 C2 H2 123.8 . .
N3 C2 H2 123.8 . .
N3 C3 C4 109.1(3) . 3_565
N3 C3 C4 109.0(3) . .
C4 C3 C4 109.9(4) 3_565 .
N3 C3 C5 109.7(3) . .
C4 C3 C5 109.2(3) 3_565 .
C4 C3 C5 110.0(3) . .
C3 C4 C3 109.1(4) 2_665 .
C3 C4 H4A 109.9 2_665 .
C3 C4 H4A 109.9 . .
C3 C4 H4B 109.9 2_665 .
C3 C4 H4B 109.9 . .
H4A C4 H4B 108.3 . .
C6 C5 C3 108.8(4) . .
C6 C5 H5A 109.9 . .
C3 C5 H5A 109.9 . .
C6 C5 H5B 109.9 . .
C3 C5 H5B 109.9 . .
H5A C5 H5B 108.3 . .
C5 C6 C5 109.9(3) 3_565 2_665
C5 C6 C5 109.9(3) 3_565 .
C5 C6 C5 109.9(3) 2_665 .
C5 C6 H6 109.1 3_565 .
C5 C6 H6 109.1 2_665 .
C5 C6 H6 109.1 . .
Cl2 O1 H1W 105.5 16_544 .
Cl2 O1 H2W 77.6 16_544 .
H1W O1 H2W 105.3 . .

loop_
_geom_bond_atom_site_label_1
_geom_bond_atom_site_label_2
_geom_bond_distance
_geom_bond_site_symmetry_2
Cd1 N1 2.337(3) .
Cd1 N1 2.337(3) 3
Cd1 N1 2.337(3) 2
Cd1 N1 2.337(3) 19
Cd1 N1 2.337(3) 21
Cd1 N1 2.337(3) 20
Cd2 Cl1 2.422(2) 2_655
Cd2 Cl1 2.422(2) 3_665
Cd2 Cl2 2.444(7) .
N1 C1 1.302(5) .
N1 N2 1.355(5) .
N2 C2 1.292(6) .
N3 C2 1.342(5) .
N3 C1 1.348(5) .
N3 C3 1.475(5) .
C1 H1 0.9500 .
C2 H2 0.9500 .
C3 C4 1.526(5) 3_565
C3 C4 1.527(5) .
C3 C5 1.536(5) .
C4 H4A 0.9900 .
C4 H4B 0.9900 .
C5 C6 1.525(5) .
C5 H5A 0.9900 .
C5 H5B 0.9900 .
C6 C5 1.525(5) 3_565
C6 C5 1.525(5) 2_665
C6 H6 1.0000 .
O1 H1W 0.8594 .
O1 H2W 0.8684 .

loop_
_geom_torsion_atom_site_label_1
_geom_torsion_atom_site_label_2
_geom_torsion_atom_site_label_3
_geom_torsion_atom_site_label_4
_geom_torsion
_geom_torsion_site_symmetry_1
_geom_torsion_site_symmetry_4
N1 Cd1 N1 C1 -146.1(4) 3 .
N1 Cd1 N1 C1 -54.0(5) 2 .
N1 Cd1 N1 C1 33.9(4) 21 .
N1 Cd1 N1 C1 126.0(5) 20 .
N1 Cd1 N1 N2 45.2(4) 3 .
N1 Cd1 N1 N2 137.3(3) 2 .
N1 Cd1 N1 N2 -134.8(4) 21 .
N1 Cd1 N1 N2 -42.7(3) 20 .
C1 N1 N2 C2 0.1(5) . .
Cd1 N1 N2 C2 170.9(3) . .
N2 N1 C1 N3 0.4(5) . .
Cd1 N1 C1 N3 -169.5(3) . .
C2 N3 C1 N1 -0.7(5) . .
C3 N3 C1 N1 179.7(4) . .
N1 N2 C2 N3 -0.5(6) . .
C1 N3 C2 N2 0.8(5) . .
C3 N3 C2 N2 -179.6(4) . .
C2 N3 C3 C4 167.2(4) . 3_565
C1 N3 C3 C4 -13.2(5) . 3_565
C2 N3 C3 C4 47.3(5) . .
C1 N3 C3 C4 -133.2(4) . .
C2 N3 C3 C5 -73.2(5) . .
C1 N3 C3 C5 106.3(5) . .
N3 C3 C4 C3 179.6(3) . 2_665
C4 C3 C4 C3 60.0(5) 3_565 2_665
C5 C3 C4 C3 -60.2(4) . 2_665
N3 C3 C5 C6 179.4(3) . .
C4 C3 C5 C6 -61.1(4) 3_565 .
C4 C3 C5 C6 59.5(4) . .
C3 C5 C6 C5 61.1(4) . 3_565
C3 C5 C6 C5 -60.0(4) . 2_665
